data_7211689
loop_
_publ_author_name
'Adam, Martin S.'
'Parkin, Andrew'
'Thomas, Lynne H.'
'Wilson, Chick C.'

_publ_section_title
;
 Bifurcated hydrogen-bonded synthons in molecular complexes of picolines
 with chloranilic acid
;
_journal_issue 3
_journal_name_full CrystEngComm
_journal_page_first 917
_journal_paper_doi 10.1039/b912539f
_journal_volume 12
_journal_year 2010
_chemical_formula_moiety '2(C6 H8 N), (C6 Cl2 O4)'
_chemical_formula_sum 'C18 H16 Cl2 N2 O4'
_chemical_formula_weight 395.24
_chemical_name_common 'bis(3-picoline) chloranilate'
_chemical_name_systematic 'bis(3-picoline) chloranilate'
_space_group_IT_number 14
_symmetry_cell_setting monoclinic
_symmetry_space_group_name_Hall '-P 2ybc'
_symmetry_space_group_name_H-M 'P 1 21/c 1'
_atom_sites_solution_hydrogens difmap
_atom_sites_solution_primary direct
_cell_angle_alpha 90
_cell_angle_beta 102.08(2)
_cell_angle_gamma 90
_cell_formula_units_Z 2
_cell_length_a 8.642(4)
_cell_length_b 9.687(4)
_cell_length_c 10.279(5)
_cell_measurement_reflns_used 0
_cell_measurement_temperature 100
_cell_measurement_theta_max 0
_cell_measurement_theta_min 0
_cell_volume 841.5(7)
_computing_cell_refinement 'CrystalClear 1.4.0 (Rigaku, 2008)'
_computing_data_collection 'CrystalClear 1.4.0 (Rigaku, 2008)'
_computing_data_reduction 'CrystalClear 1.4.0 (Rigaku, 2008)'
_computing_molecular_graphics 'CAMERON (Watkin et al., 1996)'
_computing_publication_material 'WINGX (Farrugia, 1999)'
_computing_structure_refinement 'CRYSTALS (Betteridge et al., 2003)'
_computing_structure_solution 'SIR92 (Altomare et al., 1994)'
_diffrn_ambient_temperature 100
_diffrn_measured_fraction_theta_full 0.999
_diffrn_measured_fraction_theta_max 0.999
_diffrn_measurement_device_type
;
'Rigaku R-AXIS RAPID IP Image Plate diffractometer'
;
_diffrn_measurement_method \w
_diffrn_radiation_monochromator graphite
_diffrn_radiation_type 'Mo K\a'
_diffrn_radiation_wavelength 0.71073
_diffrn_reflns_av_R_equivalents 0.0275
_diffrn_reflns_limit_h_max 12
_diffrn_reflns_limit_h_min -12
_diffrn_reflns_limit_k_max 13
_diffrn_reflns_limit_k_min -13
_diffrn_reflns_limit_l_max 14
_diffrn_reflns_limit_l_min -13
_diffrn_reflns_number 8224
_diffrn_reflns_theta_full 30.494
_diffrn_reflns_theta_max 30.494
_diffrn_reflns_theta_min 3.199
_diffrn_standards_number 0
_exptl_absorpt_coefficient_mu 0.414
_exptl_absorpt_correction_T_max 0.92
_exptl_absorpt_correction_T_min 0.92
_exptl_absorpt_correction_type empirical
_exptl_crystal_colour 'dark red'
_exptl_crystal_density_diffrn 1.560
_exptl_crystal_description block
_exptl_crystal_F_000 408
_exptl_crystal_size_max 0.30
_exptl_crystal_size_mid 0.20
_exptl_crystal_size_min 0.20
_refine_diff_density_max 0.587
_refine_diff_density_min -0.352
_refine_ls_goodness_of_fit_ref 1.159
_refine_ls_hydrogen_treatment refall
_refine_ls_matrix_type full
_refine_ls_number_parameters 150
_refine_ls_number_reflns 2566
_refine_ls_number_restraints 0
_refine_ls_R_factor_all 0.047
_refine_ls_R_factor_gt 0.039
_refine_ls_shift/su_max 0.001
_refine_ls_structure_factor_coef Fsqd
_refine_ls_weighting_details 'calc w=1/[\s^2^(Fo^2^)+(0.0701P)^2^+0.4549P] where P=(Fo^2^+2Fc^2^)/3'
_refine_ls_weighting_scheme calc
_refine_ls_wR_factor_all 0.1280
_refine_ls_wR_factor_ref 0.1280
_reflns_limit_h_max 12
_reflns_limit_h_min -12
_reflns_limit_k_max 13
_reflns_limit_k_min 0
_reflns_limit_l_max 14
_reflns_limit_l_min 0
_reflns_number_gt 2229
_reflns_number_total 2566
_reflns_threshold_expression >2\s(I)
_cod_data_source_file b912539f.txt
_cod_data_source_block 3pic_2to1_100
_cod_depositor_comments
;
The following automatic conversions were performed:

'_symmetry_cell_setting' value 'Monoclinic' changed to 'monoclinic'
according to /home/saulius/struct/CIF-dictionaries/cif_core.dic
dictionary named 'cif_core.dic' version 2.4.2 from 2011-04-26.

Automatic conversion script
Id: cif_fix_values 1891 2012-01-12 08:04:46Z andrius 
;
_cod_original_sg_symbol_H-M 'P 1 21/c 1 '
_cod_database_code 7211689

loop_
_symmetry_equiv_pos_as_xyz
'x, y, z'
'-x, y+1/2, -z+1/2'
'-x, -y, -z'
'x, -y-1/2, z-1/2'

loop_
_atom_site_label
_atom_site_fract_x
_atom_site_fract_y
_atom_site_fract_z
_atom_site_U_iso_or_equiv
_atom_site_adp_type
_atom_site_calc_flag
_atom_site_occupancy
_atom_site_type_symbol
C1 0.89220(18) 0.46064(16) 0.37743(15) 0.0136(3) Uani d 1 C
C2 0.85636(18) 0.58235(16) 0.46308(16) 0.0136(3) Uani d 1 C
C3 0.96843(18) 0.61237(16) 0.58137(16) 0.0135(3) Uani d 1 C
Cl1 0.92709(5) 0.74884(4) 0.67922(4) 0.01647(14) Uani d 1 Cl
O2 0.73185(14) 0.64601(13) 0.42327(13) 0.0191(3) Uani d 1 O
O1 0.78987(14) 0.43320(13) 0.27382(12) 0.0191(3) Uani d 1 O
C5 0.36160(18) 0.69295(16) 0.02038(16) 0.0138(3) Uani d 1 C
C6 0.22839(18) 0.61664(18) 0.03232(16) 0.0149(3) Uani d 1 C
C7 0.2417(2) 0.50263(19) 0.11549(18) 0.0194(3) Uani d 1 C
C8 0.3895(2) 0.46507(18) 0.18570(17) 0.0188(3) Uani d 1 C
N1 0.51665(17) 0.53877(16) 0.17441(14) 0.0174(3) Uani d 1 N
C4 0.50605(19) 0.64965(17) 0.09474(16) 0.0153(3) Uani d 1 C
C9 0.3524(2) 0.8136(2) -0.0708(2) 0.0206(4) Uani d 1 C
H6 0.129(3) 0.644(2) -0.021(2) 0.017(5) Uiso d 1 H
H7 0.151(3) 0.451(2) 0.122(2) 0.015(5) Uiso d 1 H
H8 0.408(4) 0.388(3) 0.250(3) 0.045(8) Uiso d 1 H
H4 0.602(3) 0.693(3) 0.091(2) 0.024(6) Uiso d 1 H
H93 0.440(6) 0.814(5) -0.118(5) 0.115(17) Uiso d 1 H
H92 0.365(5) 0.891(4) -0.025(4) 0.078(12) Uiso d 1 H
H91 0.255(6) 0.826(5) -0.117(5) 0.094(15) Uiso d 1 H
H1 0.616(3) 0.511(3) 0.218(3) 0.037(7) Uiso d 1 H

loop_
_atom_site_aniso_label
_atom_site_aniso_U_11
_atom_site_aniso_U_22
_atom_site_aniso_U_33
_atom_site_aniso_U_12
_atom_site_aniso_U_13
_atom_site_aniso_U_23
C1 0.0130(7) 0.0149(7) 0.0121(7) 0.0006(5) 0.0008(5) 0.0017(6)
C2 0.0129(7) 0.0119(7) 0.0156(7) 0.0014(5) 0.0023(5) 0.0020(5)
C3 0.0128(7) 0.0138(7) 0.0131(6) 0.0014(5) 0.0009(5) -0.0012(5)
Cl1 0.0152(2) 0.0169(2) 0.0170(2) 0.00285(13) 0.00269(14) -0.00363(13)
O2 0.0147(5) 0.0183(6) 0.0218(6) 0.0056(5) -0.0016(5) -0.0003(5)
O1 0.0168(6) 0.0212(6) 0.0166(5) 0.0043(5) -0.0032(4) -0.0032(5)
C5 0.0146(7) 0.0123(7) 0.0149(7) 0.0006(5) 0.0041(6) -0.0022(6)
C6 0.0110(6) 0.0179(7) 0.0152(7) 0.0003(6) 0.0011(5) -0.0014(6)
C7 0.0183(8) 0.0199(8) 0.0201(8) -0.0038(6) 0.0042(6) -0.0005(6)
C8 0.0235(8) 0.0175(8) 0.0147(7) 0.0032(6) 0.0026(6) -0.0004(6)
N1 0.0166(6) 0.0201(7) 0.0138(6) 0.0052(5) -0.0008(5) -0.0037(5)
C4 0.0123(7) 0.0156(7) 0.0173(7) -0.0003(6) 0.0019(6) -0.0074(6)
C9 0.0227(9) 0.0171(8) 0.0235(8) 0.0011(6) 0.0080(7) 0.0031(7)

loop_
_atom_type_symbol
_atom_type_description
_atom_type_scat_dispersion_real
_atom_type_scat_dispersion_imag
_atom_type_scat_source
C C 0.0033 0.0016 'International Tables Vol C Tables 4.2.6.8 and 6.1.1.4'
H H 0 0 'International Tables Vol C Tables 4.2.6.8 and 6.1.1.4'
Cl Cl 0.1484 0.1585 'International Tables Vol C Tables 4.2.6.8 and 6.1.1.4'
N N 0.0061 0.0033 'International Tables Vol C Tables 4.2.6.8 and 6.1.1.4'
O O 0.0106 0.006 'International Tables Vol C Tables 4.2.6.8 and 6.1.1.4'

loop_
_geom_angle_atom_site_label_1
_geom_angle_atom_site_label_2
_geom_angle_atom_site_label_3
_geom_angle
_geom_angle_site_symmetry_1
_geom_angle_site_symmetry_3
O1 C1 C3 124.17(15) . 3_766
O1 C1 C2 117.01(14) . .
C3 C1 C2 118.82(13) 3_766 .
O2 C2 C3 125.04(16) . .
O2 C2 C1 117.30(14) . .
C3 C2 C1 117.66(13) . .
C1 C3 C2 123.52(15) 3_766 .
C1 C3 Cl1 118.76(12) 3_766 .
C2 C3 Cl1 117.72(12) . .
C4 C5 C6 117.12(15) . .
C4 C5 C9 120.54(15) . .
C6 C5 C9 122.31(15) . .
C7 C6 C5 120.86(15) . .
C7 C6 H6 121.4(14) . .
C5 C6 H6 117.7(14) . .
C8 C7 C6 118.77(16) . .
C8 C7 H7 121.2(14) . .
C6 C7 H7 120.0(14) . .
N1 C8 C7 120.18(17) . .
N1 C8 H8 116.2(18) . .
C7 C8 H8 123.5(18) . .
C8 N1 C4 121.90(15) . .
C8 N1 H1 120.0(18) . .
C4 N1 H1 118.0(18) . .
N1 C4 C5 121.17(15) . .
N1 C4 H4 115.6(16) . .
C5 C4 H4 123.2(16) . .
C5 C9 H93 112(3) . .
C5 C9 H92 110(3) . .
H93 C9 H92 104(4) . .
C5 C9 H91 112(3) . .
H93 C9 H91 118(4) . .
H92 C9 H91 100(4) . .

loop_
_geom_bond_atom_site_label_1
_geom_bond_atom_site_label_2
_geom_bond_site_symmetry_2
_geom_bond_distance
C1 O1 . 1.262(2)
C1 C3 3_766 1.384(2)
C1 C2 . 1.541(2)
C2 O2 . 1.2334(19)
C2 C3 . 1.417(2)
C3 C1 3_766 1.384(2)
C3 Cl1 . 1.7428(17)
C5 C4 . 1.385(2)
C5 C6 . 1.395(2)
C5 C9 . 1.490(2)
C6 C7 . 1.387(2)
C6 H6 . 0.96(2)
C7 C8 . 1.378(3)
C7 H7 . 0.95(2)
C8 N1 . 1.336(2)
C8 H8 . 0.99(3)
N1 C4 . 1.342(2)
N1 H1 . 0.92(3)
C4 H4 . 0.94(3)
C9 H93 . 0.98(6)
C9 H92 . 0.88(4)
C9 H91 . 0.88(5)

loop_
_geom_hbond_atom_site_label_D
_geom_hbond_atom_site_label_H
_geom_hbond_atom_site_label_A
_geom_hbond_distance_DH
_geom_hbond_distance_HA
_geom_hbond_distance_DA
_geom_hbond_angle_DHA
N1 H1 O1 0.92(3) 1.67(3) 2.580(2) 168(3)
N1 H1 O2 0.92(3) 2.51(3) 3.015(2) 115(2)

loop_
_geom_torsion_atom_site_label_1
_geom_torsion_atom_site_label_2
_geom_torsion_atom_site_label_3
_geom_torsion_atom_site_label_4
_geom_torsion
_geom_torsion_site_symmetry_1
_geom_torsion_site_symmetry_4
O1 C1 C2 O2 -1.3(2) . .
C3 C1 C2 O2 179.49(15) 3_766 .
O1 C1 C2 C3 178.55(15) . .
C3 C1 C2 C3 -0.6(2) 3_766 .
O2 C2 C3 C1 -179.47(16) . 3_766
C1 C2 C3 C1 0.7(3) . 3_766
O2 C2 C3 Cl1 0.5(2) . .
C1 C2 C3 Cl1 -179.35(11) . .
C4 C5 C6 C7 0.0(2) . .
C9 C5 C6 C7 178.24(16) . .
C5 C6 C7 C8 -0.5(3) . .
C6 C7 C8 N1 0.8(3) . .
C7 C8 N1 C4 -0.6(3) . .
C8 N1 C4 C5 0.1(2) . .
C6 C5 C4 N1 0.2(2) . .
C9 C5 C4 N1 -178.07(15) . .
